data_7151120
loop_
_publ_author_name
'Wallner, Fredrik K.'
'Spjut, Sara'
'Bostr\"om, Dan'
'Elofsson, Mikael'

_publ_section_title
;
 Synthesis and evaluation of
 2-(2-fluoro-4-hydroxymethyl-5-methoxy-phenoxy)acetic acid as a linker
 in solid-phase synthesis monitored by gel-phase (19)F NMR
 spectroscopy.
;
_journal_issue 15
_journal_name_full 'Organic &amp; biomolecular chemistry'
_journal_page_first 2464
_journal_page_last 2471
_journal_paper_doi 10.1039/b704472k
_journal_volume 5
_journal_year 2007
_chemical_compound_source 'Local laboratory'
_chemical_formula_moiety 'C24 H28 F2 O9 '
_chemical_formula_sum 'C24 H28 F2 O9'
_chemical_formula_weight 498.475
_chemical_name_systematic
;
?
;
_space_group_IT_number 60
_symmetry_cell_setting orthorhombic
_symmetry_space_group_name_Hall '-P 2n 2ab'
_symmetry_space_group_name_H-M 'P b c n'
_atom_sites_solution_primary direct
_atom_sites_solution_secondary difmap
_audit_creation_method maXus
_cell_angle_alpha 90.00
_cell_angle_beta 90.00
_cell_angle_gamma 90.00
_cell_formula_units_Z 4
_cell_length_a 13.7696(5)
_cell_length_b 8.3551(2)
_cell_length_c 20.4951(6)
_cell_measurement_reflns_used 3063
_cell_measurement_temperature 298
_cell_measurement_theta_max 27.485
_cell_measurement_theta_min 3.134
_cell_volume 2357.89(12)
_computing_cell_refinement 'HKL Scalepack (Otwinowski & Minor 1997)'
_computing_data_collection KappaCCD
_computing_data_reduction 'Denzo and Scalepak (Otwinowski & Minor, 1997)'
_computing_structure_refinement 'SHELXL-97 (Sheldrick, 1997)'
_computing_structure_solution 'SIR97(Cascarano al.,Acta Cryst.,1996,A52,C-79)'
_diffrn_measured_fraction_theta_full 0.987
_diffrn_measured_fraction_theta_max 0.987
_diffrn_measurement_device KappaCCD
_diffrn_measurement_method CCD
_diffrn_orient_matrix_type X=UH
_diffrn_orient_matrix_UB_11 0.08440
_diffrn_orient_matrix_UB_12 0.07231
_diffrn_orient_matrix_UB_13 0.04443
_diffrn_orient_matrix_UB_21 -0.01780
_diffrn_orient_matrix_UB_22 0.05076
_diffrn_orient_matrix_UB_23 -0.04880
_diffrn_orient_matrix_UB_31 -0.03246
_diffrn_orient_matrix_UB_32 0.01868
_diffrn_orient_matrix_UB_33 0.03127
_diffrn_radiation_source 'fine-focus sealed tube'
_diffrn_radiation_type ' MoK\a'
_diffrn_radiation_wavelength_id all
_diffrn_reflns_limit_h_max 17
_diffrn_reflns_limit_h_min -17
_diffrn_reflns_limit_k_max 10
_diffrn_reflns_limit_k_min -10
_diffrn_reflns_limit_l_max 26
_diffrn_reflns_limit_l_min -26
_diffrn_reflns_number 5390
_diffrn_reflns_theta_full 27.61
_diffrn_reflns_theta_max 27.61
_diffrn_reflns_theta_min 3.15
_exptl_absorpt_coefficient_mu 0.117
_exptl_absorpt_correction_type none
_exptl_crystal_colour Colourless
_exptl_crystal_density_diffrn 1.404
_exptl_crystal_density_method 'not measured'
_exptl_crystal_description Plate
_exptl_crystal_F_000 1048
_exptl_crystal_size_max 0.48
_exptl_crystal_size_mid 0.14
_exptl_crystal_size_min 0.01
_refine_diff_density_max 0.153
_refine_diff_density_min -0.161
_refine_diff_density_rms 0.039
_refine_ls_extinction_method none
_refine_ls_goodness_of_fit_ref 1.083
_refine_ls_hydrogen_treatment constr
_refine_ls_matrix_type full
_refine_ls_number_parameters 159
_refine_ls_number_reflns 2703
_refine_ls_number_restraints 0
_refine_ls_restrained_S_all 1.083
_refine_ls_R_factor_all 0.1021
_refine_ls_R_factor_gt 0.0595
_refine_ls_shift/su_max 0.000
_refine_ls_shift/su_mean 0.000
_refine_ls_structure_factor_coef Fsqd
_refine_ls_weighting_details 'calc w=1/[\s^2^(Fo^2^)+(0.0495P)^2^+0.8759P] where P=(Fo^2^+2Fc^2^)/3'
_refine_ls_weighting_scheme calc
_refine_ls_wR_factor_gt 0.1217
_refine_ls_wR_factor_ref 0.1389
_reflns_number_gt 1735
_reflns_number_total 2703
_reflns_threshold_expression >2sigma(I)
_cod_data_source_file b704472k.txt
_cod_data_source_block compound13
_cod_depositor_comments
;
The following automatic conversions were performed:
'_symmetry_cell_setting' value 'Orthorhombic' changed to 'orthorhombic'
according to '/home/saulius/struct/CIF-dictionaries/cif_core.dic'
dictionary named 'cif_core.dic' version 2.4.1 from 2010-06-29.

Automatic conversion script
Id: cif_fix_enum 1527 2010-12-29 10:47:43Z saulius 
;
_cod_original_sg_symbol_Hall '-P 2n 2ab '
_cod_original_sg_symbol_H-M 'P b c n '
_cod_original_formula_sum 'C24 H28 F2 O9 '
_cod_database_code 7151120

loop_
_symmetry_equiv_pos_as_xyz
+X,+Y,+Z
-X,-Y,-Z
'-X+ 1/2,-Y+ 1/2,+Z+ 1/2'
'+X+ 1/2,+Y+ 1/2,-Z+ 1/2'
'+X+ 1/2,-Y+ 1/2,-Z'
'-X+ 1/2,+Y+ 1/2,+Z'
'-X,+Y,-Z+ 1/2'
'+X,-Y,+Z+ 1/2'

loop_
_atom_site_label
_atom_site_type_symbol
_atom_site_fract_x
_atom_site_fract_y
_atom_site_fract_z
_atom_site_U_iso_or_equiv
_atom_site_adp_type
_atom_site_occupancy
_atom_site_symmetry_multiplicity
_atom_site_calc_flag
_atom_site_refinement_flags
_atom_site_disorder_assembly
_atom_site_disorder_group
O1 O 0.5000 0.9802(2) -0.2500 0.0475(5) Uani 1 2 d S . .
O2 O 0.49479(11) 0.68328(19) 0.03277(7) 0.0512(4) Uani 1 1 d . . .
O3 O 0.64036(11) 0.4862(2) 0.14988(7) 0.0514(4) Uani 1 1 d . . .
O4 O 0.66911(11) 0.9657(2) -0.13824(7) 0.0574(5) Uani 1 1 d . . .
F5 F 0.33060(9) 0.7898(2) -0.01924(7) 0.0668(4) Uani 1 1 d . . .
C6 C 0.55936(16) 0.5415(3) 0.12244(10) 0.0447(5) Uani 1 1 d . . .
C7 C 0.58825(15) 0.8213(3) -0.05185(10) 0.0437(5) Uani 1 1 d . . .
O8 O 0.48032(12) 0.5252(2) 0.14496(9) 0.0680(5) Uani 1 1 d . . .
C9 C 0.41604(15) 0.8323(3) -0.04816(10) 0.0450(5) Uani 1 1 d . . .
C10 C 0.58688(15) 0.9184(3) -0.10669(9) 0.0422(5) Uani 1 1 d . . .
C11 C 0.58318(16) 0.6275(3) 0.06028(11) 0.0467(5) Uani 1 1 d . . .
C12 C 0.50193(15) 0.7773(3) -0.02184(10) 0.0420(5) Uani 1 1 d . . .
C13 C 0.49986(15) 0.9732(3) -0.13319(9) 0.0414(5) Uani 1 1 d . . .
C14 C 0.41415(15) 0.9278(3) -0.10227(10) 0.0446(5) Uani 1 1 d . . .
C15 C 0.49840(17) 1.0774(3) -0.19266(10) 0.0444(5) Uani 1 1 d . . .
C16 C 0.62780(18) 0.3997(3) 0.21137(11) 0.0544(6) Uani 1 1 d . . .
C17 C 0.7236(2) 0.3311(4) 0.22933(13) 0.0689(7) Uani 1 1 d . . .
C18 C 0.76036(17) 0.9266(4) -0.11024(12) 0.0658(7) Uani 1 1 d . . .
H7 H 0.6490 0.7843 -0.0344 0.052 Uiso 1 1 d R . .
H11A H 0.6143 0.5560 0.0302 0.056 Uiso 1 1 d R . .
H11B H 0.6251 0.7169 0.0689 0.056 Uiso 1 1 d R . .
H14 H 0.3532 0.9644 -0.1195 0.054 Uiso 1 1 d R . .
H15A H 0.5543 1.1461 -0.1923 0.053 Uiso 1 1 d R . .
H15B H 0.4405 1.1415 -0.1925 0.053 Uiso 1 1 d R . .
H16A H 0.6057 0.4723 0.2445 0.065 Uiso 1 1 d R . .
H16B H 0.5808 0.3161 0.2056 0.065 Uiso 1 1 d R . .
H17A H 0.7180 0.2731 0.2696 0.083 Uiso 1 1 d R . .
H17B H 0.7699 0.4161 0.2344 0.083 Uiso 1 1 d R . .
H17C H 0.7450 0.2599 0.1955 0.083 Uiso 1 1 d R . .
H18A H 0.8117 0.9669 -0.1374 0.079 Uiso 1 1 d R . .
H18B H 0.7661 0.8125 -0.1065 0.079 Uiso 1 1 d R . .
H18C H 0.7648 0.9742 -0.0677 0.079 Uiso 1 1 d R . .

loop_
_atom_site_aniso_label
_atom_site_aniso_U_11
_atom_site_aniso_U_22
_atom_site_aniso_U_33
_atom_site_aniso_U_23
_atom_site_aniso_U_13
_atom_site_aniso_U_12
O1 0.0644(14) 0.0463(11) 0.0318(10) 0.000 -0.0042(9) 0.000
O2 0.0437(9) 0.0627(10) 0.0473(8) 0.0113(8) -0.0001(7) 0.0007(8)
O3 0.0434(8) 0.0667(10) 0.0442(8) 0.0096(8) 0.0003(7) -0.0003(8)
O4 0.0387(8) 0.0836(12) 0.0498(9) 0.0149(9) 0.0017(7) -0.0021(8)
F5 0.0413(8) 0.0917(11) 0.0675(9) 0.0183(8) 0.0092(6) -0.0010(7)
C6 0.0442(13) 0.0484(13) 0.0415(11) -0.0043(10) 0.0004(10) -0.0025(10)
C7 0.0372(11) 0.0540(13) 0.0400(11) -0.0023(10) -0.0040(9) 0.0030(10)
O8 0.0440(10) 0.0965(14) 0.0635(11) 0.0212(10) 0.0082(8) 0.0043(9)
C9 0.0377(12) 0.0546(13) 0.0429(11) -0.0032(10) 0.0049(9) -0.0012(10)
C10 0.0379(11) 0.0533(13) 0.0352(10) -0.0029(9) -0.0001(9) -0.0025(10)
C11 0.0413(12) 0.0536(13) 0.0453(11) 0.0013(10) -0.0018(10) -0.0006(10)
C12 0.0458(12) 0.0454(11) 0.0348(10) -0.0019(9) 0.0011(9) -0.0024(10)
C13 0.0427(11) 0.0480(11) 0.0336(10) -0.0067(9) -0.0017(9) 0.0011(10)
C14 0.0382(12) 0.0543(13) 0.0413(11) -0.0035(10) -0.0056(9) 0.0052(10)
C15 0.0471(12) 0.0477(11) 0.0383(10) -0.0045(10) -0.0025(9) 0.0023(10)
C16 0.0554(14) 0.0667(15) 0.0409(11) 0.0069(11) 0.0015(11) -0.0014(12)
C17 0.0734(19) 0.0755(17) 0.0579(14) 0.0120(14) -0.0074(13) 0.0087(15)
C18 0.0384(13) 0.094(2) 0.0650(15) 0.0116(15) -0.0017(12) -0.0034(13)

loop_
_atom_type_symbol
_atom_type_description
_atom_type_scat_dispersion_real
_atom_type_scat_dispersion_imag
_atom_type_scat_source
C C 0.0033 0.0016 'International Tables Vol C Tables 4.2.6.8 and 6.1.1.4'
H H 0.0000 0.0000 'International Tables Vol C Tables 4.2.6.8 and 6.1.1.4'
O O 0.0106 0.0060 'International Tables Vol C Tables 4.2.6.8 and 6.1.1.4'
F F 0.0171 0.0103 'International Tables Vol C Tables 4.2.6.8 and 6.1.1.4'

loop_
_diffrn_radiation_wavelength
0.71073

loop_
_geom_angle_atom_site_label_1
_geom_angle_atom_site_label_2
_geom_angle_atom_site_label_3
_geom_angle
_geom_angle_site_symmetry_1
_geom_angle_site_symmetry_3
_geom_angle_publ_flag
C15 O1 C15 110.7(2) . . ?
C12 O2 C11 116.78(16) . . ?
C6 O3 C16 115.84(17) . . ?
C10 O4 C18 118.51(18) . . ?
O8 C6 O3 124.2(2) . . ?
O8 C6 C11 125.8(2) . . ?
O3 C6 C11 109.99(18) . . ?
C10 C7 C12 120.17(19) . . ?
F5 C9 C14 119.23(19) . . ?
F5 C9 C12 118.86(19) . . ?
C14 C9 C12 121.91(19) . . ?
O4 C10 C7 122.90(19) . . ?
O4 C10 C13 115.76(18) . . ?
C7 C10 C13 121.34(19) . . ?
O2 C11 C6 107.89(17) . . ?
O2 C12 C9 116.68(18) . . ?
O2 C12 C7 125.09(19) . . ?
C9 C12 C7 118.23(19) . . ?
C14 C13 C10 117.53(18) . . ?
C14 C13 C15 121.15(19) . . ?
C10 C13 C15 121.32(19) . . ?
C9 C14 C13 120.8(2) . . ?
O1 C15 C13 109.77(17) . . ?
O3 C16 C17 107.42(19) . . ?
C10 C7 H7 120.1 . . ?
C12 C7 H7 119.7 . . ?
O2 C11 H11A 109.3 . . ?
C6 C11 H11A 110.2 . . ?
O2 C11 H11B 109.5 . . ?
C6 C11 H11B 110.4 . . ?
H11A C11 H11B 109.5 . . ?
C9 C14 H14 120.1 . . ?
C13 C14 H14 119.1 . . ?
O1 C15 H15A 109.5 . . ?
C13 C15 H15A 109.3 . . ?
O1 C15 H15B 109.5 . . ?
C13 C15 H15B 109.4 . . ?
H15A C15 H15B 109.5 . . ?
O3 C16 H16A 109.6 . . ?
C17 C16 H16A 110.5 . . ?
O3 C16 H16B 109.4 . . ?
C17 C16 H16B 110.4 . . ?
H16A C16 H16B 109.5 . . ?
C16 C17 H17A 109.7 . . ?
C16 C17 H17B 109.3 . . ?
H17A C17 H17B 109.5 . . ?
C16 C17 H17C 109.4 . . ?
H17A C17 H17C 109.5 . . ?
H17B C17 H17C 109.5 . . ?
O4 C18 H18A 109.7 . . ?
O4 C18 H18B 109.5 . . ?
H18A C18 H18B 109.5 . . ?
O4 C18 H18C 109.2 . . ?
H18A C18 H18C 109.5 . . ?
H18B C18 H18C 109.5 . . ?

loop_
_geom_bond_atom_site_label_1
_geom_bond_atom_site_label_2
_geom_bond_distance
_geom_bond_site_symmetry_2
_geom_bond_publ_flag
O1 C15 1.429(2) . ?
O1 C15 1.429(2) . ?
O2 C12 1.371(2) . ?
O2 C11 1.420(3) . ?
O3 C6 1.332(3) . ?
O3 C16 1.463(3) . ?
O4 C10 1.362(2) . ?
O4 C18 1.419(3) . ?
F5 C9 1.365(2) . ?
C6 O8 1.190(3) . ?
C6 C11 1.499(3) . ?
C7 C10 1.386(3) . ?
C7 C12 1.388(3) . ?
C9 C14 1.366(3) . ?
C9 C12 1.379(3) . ?
C10 C13 1.393(3) . ?
C13 C14 1.392(3) . ?
C13 C15 1.498(3) . ?
C16 C17 1.485(4) . ?
C7 H7 0.9600 . ?
C11 H11A 0.9599 . ?
C11 H11B 0.9599 . ?
C14 H14 0.9600 . ?
C15 H15A 0.9600 . ?
C15 H15B 0.9600 . ?
C16 H16A 0.9599 . ?
C16 H16B 0.9600 . ?
C17 H17A 0.9600 . ?
C17 H17B 0.9600 . ?
C17 H17C 0.9600 . ?
C18 H18A 0.9599 . ?
C18 H18B 0.9600 . ?
C18 H18C 0.9601 . ?
